data_7716423
loop_
_publ_author_name
'Chauhan, Rahul'
'Navale, Govinda R.'
'Saini, Saakshi'
'Panwar, Abhishek'
'Kukreti, Prashant'
'Saini, Rajat'
'Roy, Partha'
'Ghosh, Kaushik'

_publ_section_title
;
 Modulating the aggregation of human prion protein PrP<sub>106-126</sub>
 by an indole-based cyclometallated palladium complex.
;
_journal_issue 28
_journal_name_full 'Dalton transactions (Cambridge, England : 2003)'
_journal_page_first 11995
_journal_page_last 12006
_journal_paper_doi 10.1039/d4dt00704b
_journal_volume 53
_journal_year 2024
_chemical_formula_moiety 'C20 H15 Cl N4 Pd, C7 H8'
_chemical_formula_sum 'C27 H23 Cl N4 Pd'
_chemical_formula_weight 545.34
_space_group_crystal_system monoclinic
_space_group_IT_number 14
_space_group_name_Hall '-P 2yn'
_space_group_name_H-M_alt 'P 1 21/n 1'
_atom_sites_solution_hydrogens mixed
_atom_sites_solution_primary dual
_audit_creation_date 2024-05-03
_audit_creation_method
;
Olex2 1.2-ac3
(compiled 2017.08.10 svn.r3458 for OlexSys, GUI svn.r5381)
;
_audit_update_record
;
2024-05-18 deposited with the CCDC.	2024-06-17 downloaded from the CCDC.
;
_cell_angle_alpha 90
_cell_angle_beta 106.1750(10)
_cell_angle_gamma 90
_cell_formula_units_Z 4
_cell_length_a 15.4895(3)
_cell_length_b 9.3366(2)
_cell_length_c 16.3909(3)
_cell_measurement_reflns_used 9873
_cell_measurement_temperature 80(2)
_cell_measurement_theta_max 28.148
_cell_measurement_theta_min 2.587
_cell_volume 2276.61(8)
_computing_cell_refinement 'SAINT V8.40B (?, 2016)'
_computing_data_reduction 'SAINT V8.40B (?, 2016)'
_computing_molecular_graphics 'Olex2 (Dolomanov et al., 2009)'
_computing_publication_material 'Olex2 (Dolomanov et al., 2009)'
_computing_structure_refinement 'XL (Sheldrick, 2008)'
_computing_structure_solution 'XT (Sheldrick, 2015)'
_diffrn_ambient_temperature 80.0
_diffrn_measured_fraction_theta_full 0.999
_diffrn_measured_fraction_theta_max 0.999
_diffrn_measurement_device_type 'Bruker D8 Quest CMOS'
_diffrn_measurement_method '\f and \w scans'
_diffrn_radiation_type MoK\a
_diffrn_radiation_wavelength 0.71073
_diffrn_reflns_av_R_equivalents 0.0593
_diffrn_reflns_av_unetI/netI 0.0245
_diffrn_reflns_Laue_measured_fraction_full 0.999
_diffrn_reflns_Laue_measured_fraction_max 0.999
_diffrn_reflns_limit_h_max 20
_diffrn_reflns_limit_h_min -20
_diffrn_reflns_limit_k_max 12
_diffrn_reflns_limit_k_min -12
_diffrn_reflns_limit_l_max 21
_diffrn_reflns_limit_l_min -21
_diffrn_reflns_number 81204
_diffrn_reflns_point_group_measured_fraction_full 0.999
_diffrn_reflns_point_group_measured_fraction_max 0.999
_diffrn_reflns_theta_full 25.242
_diffrn_reflns_theta_max 28.298
_diffrn_reflns_theta_min 2.129
_exptl_absorpt_coefficient_mu 0.956
_exptl_absorpt_correction_T_max 0.7457
_exptl_absorpt_correction_T_min 0.7088
_exptl_absorpt_correction_type multi-scan
_exptl_absorpt_process_details
'SADABS-2016/2 (Bruker,2016/2) was used for absorption correction. wR2(int) was 0.0801 before and 0.0593 after correction. The Ratio of minimum to maximum transmission is 0.9505. The \l/2 correction factor is Not present.'
_exptl_crystal_colour 'metallic yellowish yellow'
_exptl_crystal_colour_lustre metallic
_exptl_crystal_colour_modifier yellowish
_exptl_crystal_colour_primary yellow
_exptl_crystal_density_diffrn 1.591
_exptl_crystal_description block
_exptl_crystal_F_000 1104
_exptl_crystal_size_max 0.111
_exptl_crystal_size_mid 0.068
_exptl_crystal_size_min 0.04
_refine_diff_density_max 0.558
_refine_diff_density_min -0.396
_refine_diff_density_rms 0.070
_refine_ls_extinction_method none
_refine_ls_goodness_of_fit_ref 1.069
_refine_ls_hydrogen_treatment mixed
_refine_ls_matrix_type full
_refine_ls_number_parameters 302
_refine_ls_number_reflns 5661
_refine_ls_number_restraints 0
_refine_ls_restrained_S_all 1.069
_refine_ls_R_factor_all 0.0268
_refine_ls_R_factor_gt 0.0232
_refine_ls_shift/su_max 0.003
_refine_ls_shift/su_mean 0.000
_refine_ls_structure_factor_coef Fsqd
_refine_ls_weighting_details 'w=1/[\s^2^(Fo^2^)+(0.0243P)^2^+1.3314P] where P=(Fo^2^+2Fc^2^)/3'
_refine_ls_weighting_scheme calc
_refine_ls_wR_factor_gt 0.0544
_refine_ls_wR_factor_ref 0.0564
_reflns_Friedel_coverage 0.000
_reflns_number_gt 5106
_reflns_number_total 5661
_reflns_threshold_expression 'I > 2\s(I)'
_cod_data_source_file d4dt00704b2.cif
_cod_data_source_block kg_rc30_cmnt_0992_0m_a
_cod_depositor_comments 'Adding full bibliography for 7716423.cif.'
_cod_database_code 7716423
_shelx_shelxl_version_number 2019/1
_shelx_space_group_comment
;
The symmetry employed for this shelxl refinement is uniquely defined
by the following loop, which should always be used as a source of
symmetry information in preference to the above space-group names.
They are only intended as comments.
;
_shelx_estimated_absorpt_t_max 0.963
_shelx_estimated_absorpt_t_min 0.901
_olex2_refinement_description
;
1. Fixed Uiso
 At 1.2 times of:
  All C(H) groups
 At 1.5 times of:
  All C(H,H,H) groups, All N(H) groups
2.a Aromatic/amide H refined with riding coordinates:
 C4(H4), C5(H5), C6(H6), C8(H8), C10(H10), C11(H11), C12(H12), C13(H13),
 C14(H14), C16(H16), C17(H17), C18(H18), C19(H19), C20(H20), C22(H22), C23(H23),
  C24(H24), C25(H25), C26(H26)
2.b Idealised Me refined as rotating group:
 C27(H27A,H27B,H27C)
;
_olex2_submission_special_instructions 'No special instructions were received'

loop_
_space_group_symop_operation_xyz
'x, y, z'
'-x+1/2, y+1/2, -z+1/2'
'-x, -y, -z'
'x-1/2, -y-1/2, z-1/2'

loop_
_atom_site_label
_atom_site_type_symbol
_atom_site_fract_x
_atom_site_fract_y
_atom_site_fract_z
_atom_site_U_iso_or_equiv
_atom_site_adp_type
_atom_site_occupancy
_atom_site_site_symmetry_order
_atom_site_calc_flag
_atom_site_refinement_flags_posn
_atom_site_refinement_flags_adp
_atom_site_refinement_flags_occupancy
_atom_site_disorder_assembly
_atom_site_disorder_group
Pd1 Pd 0.53406(2) 0.34603(2) 0.59841(2) 0.01193(4) Uani 1 1 d . . . . .
Cl1 Cl 0.43693(3) 0.26232(4) 0.67149(3) 0.02040(9) Uani 1 1 d . . . . .
N1 N 0.78345(10) 0.71471(16) 0.71598(9) 0.0186(3) Uani 1 1 d . . . . .
H1 H 0.8197(15) 0.774(2) 0.7392(14) 0.028 Uiso 1 1 d R . . . .
N2 N 0.61864(9) 0.38957(15) 0.52599(8) 0.0134(3) Uani 1 1 d . . . . .
N3 N 0.59828(9) 0.30958(15) 0.45012(9) 0.0162(3) Uani 1 1 d . . . . .
N4 N 0.47817(9) 0.21807(14) 0.49214(9) 0.0139(3) Uani 1 1 d . . . . .
C1 C 0.59337(11) 0.48098(17) 0.69222(10) 0.0144(3) Uani 1 1 d . . . . .
C2 C 0.66747(11) 0.55899(17) 0.68252(10) 0.0146(3) Uani 1 1 d . . . . .
C3 C 0.71367(12) 0.65904(17) 0.74370(11) 0.0166(3) Uani 1 1 d . . . . .
C4 C 0.68766(12) 0.68774(19) 0.81678(11) 0.0199(4) Uani 1 1 d . . . . .
H4 H 0.718224 0.756068 0.857615 0.024 Uiso 1 1 calc R . . . .
C5 C 0.61487(12) 0.61121(19) 0.82653(11) 0.0203(4) Uani 1 1 d . . . . .
H5 H 0.594833 0.627948 0.875454 0.024 Uiso 1 1 calc R . . . .
C6 C 0.56932(12) 0.50937(18) 0.76665(10) 0.0176(3) Uani 1 1 d . . . . .
H6 H 0.520525 0.458163 0.777203 0.021 Uiso 1 1 calc R . . . .
C7 C 0.71220(11) 0.55879(17) 0.61662(10) 0.0147(3) Uani 1 1 d . . . . .
C8 C 0.78264(12) 0.65479(17) 0.64038(11) 0.0168(3) Uani 1 1 d . . . . .
H8 H 0.824013 0.675566 0.608742 0.020 Uiso 1 1 calc R . . . .
C9 C 0.52366(11) 0.22175(17) 0.43366(10) 0.0146(3) Uani 1 1 d . . . . .
C10 C 0.40322(11) 0.13610(17) 0.47689(11) 0.0172(3) Uani 1 1 d . . . . .
H10 H 0.370350 0.134218 0.517916 0.021 Uiso 1 1 calc R . . . .
C11 C 0.37298(12) 0.05582(18) 0.40458(11) 0.0188(3) Uani 1 1 d . . . . .
H11 H 0.320047 -0.000447 0.395533 0.023 Uiso 1 1 calc R . . . .
C12 C 0.42144(12) 0.05832(18) 0.34453(11) 0.0189(3) Uani 1 1 d . . . . .
H12 H 0.402124 0.002405 0.294308 0.023 Uiso 1 1 calc R . . . .
C13 C 0.49725(12) 0.14187(17) 0.35815(11) 0.0174(3) Uani 1 1 d . . . . .
H13 H 0.530771 0.145460 0.317679 0.021 Uiso 1 1 calc R . . . .
C14 C 0.68706(11) 0.47616(17) 0.54080(10) 0.0145(3) Uani 1 1 d . . . . .
H14 H 0.720586 0.484285 0.500512 0.017 Uiso 1 1 calc R . . . .
C15 C 0.66428(11) 0.28968(18) 0.40449(10) 0.0147(3) Uani 1 1 d . . . . .
C16 C 0.72295(11) 0.17426(17) 0.42515(10) 0.0165(3) Uani 1 1 d . . . . .
H16 H 0.721262 0.112105 0.470569 0.020 Uiso 1 1 calc R . . . .
C17 C 0.78403(12) 0.15085(18) 0.37866(11) 0.0191(4) Uani 1 1 d . . . . .
H17 H 0.824394 0.072168 0.392213 0.023 Uiso 1 1 calc R . . . .
C18 C 0.78635(12) 0.24188(19) 0.31250(11) 0.0209(4) Uani 1 1 d . . . . .
H18 H 0.828208 0.225592 0.280738 0.025 Uiso 1 1 calc R . . . .
C19 C 0.72761(13) 0.35650(19) 0.29281(11) 0.0219(4) Uani 1 1 d . . . . .
H19 H 0.729379 0.418547 0.247369 0.026 Uiso 1 1 calc R . . . .
C20 C 0.66624(12) 0.38191(18) 0.33856(11) 0.0186(3) Uani 1 1 d . . . . .
H20 H 0.626197 0.461004 0.325060 0.022 Uiso 1 1 calc R . . . .
C21 C 0.96586(13) 0.64117(19) 0.41701(11) 0.0213(4) Uani 1 1 d . . . . .
C22 C 1.01119(13) 0.7269(2) 0.48475(12) 0.0249(4) Uani 1 1 d . . . . .
H22 H 1.074840 0.721008 0.504818 0.030 Uiso 1 1 calc R . . . .
C23 C 0.96601(15) 0.8205(2) 0.52360(13) 0.0292(4) Uani 1 1 d . . . . .
H23 H 0.998566 0.878381 0.569584 0.035 Uiso 1 1 calc R . . . .
C24 C 0.87357(16) 0.8299(2) 0.49556(14) 0.0320(5) Uani 1 1 d . . . . .
H24 H 0.842203 0.894422 0.521912 0.038 Uiso 1 1 calc R . . . .
C25 C 0.82701(14) 0.7449(2) 0.42901(14) 0.0354(5) Uani 1 1 d . . . . .
H25 H 0.763297 0.750200 0.409710 0.042 Uiso 1 1 calc R . . . .
C26 C 0.87309(14) 0.6516(2) 0.39019(13) 0.0290(4) Uani 1 1 d . . . . .
H26 H 0.840311 0.593720 0.344303 0.035 Uiso 1 1 calc R . . . .
C27 C 1.01675(15) 0.5416(2) 0.37503(13) 0.0307(4) Uani 1 1 d . . . . .
H27A H 0.974299 0.479127 0.335154 0.046 Uiso 1 1 calc GR . . . .
H27B H 1.058119 0.483062 0.418377 0.046 Uiso 1 1 calc GR . . . .
H27C H 1.050995 0.597720 0.344216 0.046 Uiso 1 1 calc GR . . . .

loop_
_atom_site_aniso_label
_atom_site_aniso_U_11
_atom_site_aniso_U_22
_atom_site_aniso_U_33
_atom_site_aniso_U_23
_atom_site_aniso_U_13
_atom_site_aniso_U_12
Pd1 0.01199(7) 0.01182(7) 0.01265(7) -0.00066(4) 0.00452(5) 0.00134(4)
Cl1 0.0233(2) 0.0191(2) 0.0238(2) -0.00318(16) 0.01490(17) -0.00277(16)
N1 0.0178(7) 0.0160(7) 0.0196(7) -0.0029(6) 0.0014(6) -0.0022(6)
N2 0.0142(7) 0.0144(6) 0.0111(6) -0.0022(5) 0.0028(5) 0.0013(5)
N3 0.0148(7) 0.0204(7) 0.0141(7) -0.0064(5) 0.0055(5) -0.0038(6)
N4 0.0129(7) 0.0136(6) 0.0151(6) -0.0002(5) 0.0036(5) 0.0014(5)
C1 0.0149(8) 0.0129(7) 0.0145(7) 0.0005(6) 0.0028(6) 0.0039(6)
C2 0.0159(8) 0.0132(7) 0.0134(7) 0.0000(6) 0.0022(6) 0.0043(6)
C3 0.0171(8) 0.0133(8) 0.0175(8) 0.0009(6) 0.0020(7) 0.0033(6)
C4 0.0227(9) 0.0171(8) 0.0167(8) -0.0045(6) 0.0005(7) 0.0034(7)
C5 0.0227(9) 0.0227(9) 0.0163(8) -0.0052(7) 0.0070(7) 0.0042(7)
C6 0.0184(8) 0.0184(8) 0.0165(8) 0.0004(6) 0.0058(7) 0.0036(7)
C7 0.0144(8) 0.0137(7) 0.0159(8) 0.0006(6) 0.0042(6) 0.0014(6)
C8 0.0178(8) 0.0148(8) 0.0169(8) -0.0005(6) 0.0034(7) 0.0002(6)
C9 0.0135(8) 0.0137(7) 0.0154(8) 0.0011(6) 0.0018(6) 0.0020(6)
C10 0.0153(8) 0.0174(8) 0.0195(8) 0.0010(6) 0.0057(7) 0.0004(6)
C11 0.0169(8) 0.0164(8) 0.0216(8) 0.0006(7) 0.0027(7) -0.0034(7)
C12 0.0218(9) 0.0166(8) 0.0153(8) -0.0017(6) 0.0002(7) -0.0006(7)
C13 0.0183(8) 0.0187(8) 0.0148(8) -0.0021(6) 0.0038(6) 0.0009(7)
C14 0.0129(7) 0.0163(8) 0.0150(7) 0.0001(6) 0.0048(6) 0.0011(6)
C15 0.0144(8) 0.0167(8) 0.0132(7) -0.0038(6) 0.0045(6) -0.0020(6)
C16 0.0183(8) 0.0164(8) 0.0146(8) 0.0010(6) 0.0040(6) -0.0011(6)
C17 0.0179(9) 0.0185(8) 0.0210(9) -0.0030(6) 0.0055(7) 0.0024(7)
C18 0.0220(9) 0.0247(9) 0.0200(8) -0.0061(7) 0.0123(7) -0.0046(7)
C19 0.0315(10) 0.0205(9) 0.0159(8) 0.0016(6) 0.0105(7) -0.0031(7)
C20 0.0236(9) 0.0162(8) 0.0155(8) 0.0003(6) 0.0047(7) 0.0025(7)
C21 0.0274(10) 0.0193(9) 0.0185(8) 0.0051(7) 0.0087(7) -0.0028(7)
C22 0.0227(9) 0.0303(10) 0.0226(9) 0.0029(8) 0.0075(8) -0.0056(8)
C23 0.0424(12) 0.0239(9) 0.0250(10) -0.0008(8) 0.0155(9) -0.0090(9)
C24 0.0439(13) 0.0248(10) 0.0342(11) 0.0112(8) 0.0224(10) 0.0093(9)
C25 0.0237(10) 0.0464(13) 0.0353(12) 0.0154(10) 0.0068(9) 0.0067(9)
C26 0.0290(11) 0.0332(11) 0.0222(9) 0.0034(8) 0.0028(8) -0.0075(8)
C27 0.0427(12) 0.0266(10) 0.0286(10) 0.0024(8) 0.0193(9) -0.0017(9)

loop_
_atom_type_symbol
_atom_type_description
_atom_type_scat_dispersion_real
_atom_type_scat_dispersion_imag
_atom_type_scat_source
C C 0.0033 0.0016 'International Tables Vol C Tables 4.2.6.8 and 6.1.1.4'
H H 0.0000 0.0000 'International Tables Vol C Tables 4.2.6.8 and 6.1.1.4'
Cl Cl 0.1484 0.1585 'International Tables Vol C Tables 4.2.6.8 and 6.1.1.4'
N N 0.0061 0.0033 'International Tables Vol C Tables 4.2.6.8 and 6.1.1.4'
Pd Pd -0.9988 1.0072 'International Tables Vol C Tables 4.2.6.8 and 6.1.1.4'

loop_
_geom_angle_atom_site_label_1
_geom_angle_atom_site_label_2
_geom_angle_atom_site_label_3
_geom_angle
_geom_angle_site_symmetry_1
_geom_angle_site_symmetry_3
_geom_angle_publ_flag
N2 Pd1 Cl1 171.27(4) . . ?
N2 Pd1 N4 79.22(5) . . ?
N4 Pd1 Cl1 93.47(4) . . ?
C1 Pd1 Cl1 92.32(5) . . ?
C1 Pd1 N2 95.15(6) . . ?
C1 Pd1 N4 173.93(6) . . ?
C8 N1 C3 109.60(14) . . ?
N3 N2 Pd1 112.71(10) . . ?
C14 N2 Pd1 129.61(11) . . ?
C14 N2 N3 117.68(13) . . ?
N2 N3 C15 120.74(13) . . ?
C9 N3 N2 117.16(13) . . ?
C9 N3 C15 119.97(13) . . ?
C9 N4 Pd1 113.80(11) . . ?
C9 N4 C10 118.51(14) . . ?
C10 N4 Pd1 127.68(11) . . ?
C2 C1 Pd1 116.98(12) . . ?
C6 C1 Pd1 127.83(13) . . ?
C6 C1 C2 115.19(15) . . ?
C1 C2 C3 122.09(15) . . ?
C1 C2 C7 131.66(15) . . ?
C3 C2 C7 106.25(14) . . ?
N1 C3 C2 107.63(15) . . ?
N1 C3 C4 130.50(16) . . ?
C4 C3 C2 121.87(16) . . ?
C5 C4 C3 116.18(16) . . ?
C4 C5 C6 122.40(16) . . ?
C1 C6 C5 122.25(16) . . ?
C8 C7 C2 107.20(14) . . ?
C8 C7 C14 126.93(15) . . ?
C14 C7 C2 125.86(15) . . ?
N1 C8 C7 109.31(15) . . ?
N3 C9 C13 120.65(15) . . ?
N4 C9 N3 117.00(14) . . ?
N4 C9 C13 122.34(15) . . ?
N4 C10 C11 122.53(16) . . ?
C10 C11 C12 118.68(16) . . ?
C13 C12 C11 119.88(16) . . ?
C12 C13 C9 118.04(16) . . ?
N2 C14 C7 120.71(15) . . ?
C16 C15 N3 119.03(15) . . ?
C20 C15 N3 119.85(15) . . ?
C20 C15 C16 121.07(15) . . ?
C17 C16 C15 119.21(15) . . ?
C18 C17 C16 120.22(16) . . ?
C19 C18 C17 119.88(16) . . ?
C18 C19 C20 120.80(16) . . ?
C19 C20 C15 118.82(16) . . ?
C22 C21 C27 120.59(17) . . ?
C26 C21 C22 117.52(18) . . ?
C26 C21 C27 121.89(18) . . ?
C23 C22 C21 121.64(18) . . ?
C24 C23 C22 119.93(19) . . ?
C25 C24 C23 119.51(19) . . ?
C24 C25 C26 120.10(19) . . ?
C21 C26 C25 121.29(19) . . ?

loop_
_geom_bond_atom_site_label_1
_geom_bond_atom_site_label_2
_geom_bond_distance
_geom_bond_site_symmetry_2
_geom_bond_publ_flag
Pd1 Cl1 2.3049(4) . ?
Pd1 N2 2.0390(14) . ?
Pd1 N4 2.0906(14) . ?
Pd1 C1 2.0023(16) . ?
N1 C3 1.385(2) . ?
N1 C8 1.356(2) . ?
N2 N3 1.4090(18) . ?
N2 C14 1.301(2) . ?
N3 C9 1.381(2) . ?
N3 C15 1.437(2) . ?
N4 C9 1.339(2) . ?
N4 C10 1.354(2) . ?
C1 C2 1.405(2) . ?
C1 C6 1.397(2) . ?
C2 C3 1.411(2) . ?
C2 C7 1.436(2) . ?
C3 C4 1.392(2) . ?
C4 C5 1.381(3) . ?
C5 C6 1.407(2) . ?
C7 C8 1.382(2) . ?
C7 C14 1.422(2) . ?
C9 C13 1.405(2) . ?
C10 C11 1.370(2) . ?
C11 C12 1.394(2) . ?
C12 C13 1.375(2) . ?
C15 C16 1.389(2) . ?
C15 C20 1.389(2) . ?
C16 C17 1.388(2) . ?
C17 C18 1.386(2) . ?
C18 C19 1.383(3) . ?
C19 C20 1.385(2) . ?
C21 C22 1.390(3) . ?
C21 C26 1.384(3) . ?
C21 C27 1.504(3) . ?
C22 C23 1.381(3) . ?
C23 C24 1.379(3) . ?
C24 C25 1.379(3) . ?
C25 C26 1.388(3) . ?
